data_2220433
loop_
_publ_author_name
'Jones, Peter G.'
'Hrib, Cristian G.'
'Randoll, S\"oren'
'Wu, Xian'
'Tamm, Matthias'

_publ_section_title
;
 Bis(\h^7^-cycloheptatrienyl)tri-\m-hydrido-dimolybdenum(0,I)
;
_journal_coeditor_code BT2832
_journal_issue 1
_journal_name_full 'Acta Crystallographica Section E'
_journal_page_first m96
_journal_paper_doi 10.1107/S1600536808042244
_journal_volume 65
_journal_year 2009
_chemical_formula_iupac '[Mo2 (C7 H7)2 H3]'
_chemical_formula_moiety 'C14 H17 Mo2'
_chemical_formula_sum 'C14 H17 Mo2'
_chemical_formula_weight 377.16
_chemical_name_systematic
;
Bis(\h^7^-cycloheptatrienyl)tri-\m-hydrido-dimolybdenum(0,I)
;
_space_group_IT_number 62
_symmetry_cell_setting orthorhombic
_symmetry_space_group_name_Hall '-P 2ac 2n'
_symmetry_space_group_name_H-M 'P n m a'
_atom_sites_solution_hydrogens geom
_atom_sites_solution_primary direct
_atom_sites_solution_secondary difmap
_audit_creation_method SHELXL-97
_cell_angle_alpha 90.00
_cell_angle_beta 90.00
_cell_angle_gamma 90.00
_cell_formula_units_Z 4
_cell_length_a 17.844(2)
_cell_length_b 11.3036(16)
_cell_length_c 6.2981(8)
_cell_measurement_reflns_used 7837
_cell_measurement_temperature 133(2)
_cell_measurement_theta_max 30.53
_cell_measurement_theta_min 2.28
_cell_volume 1270.3(3)
_computing_cell_refinement 'SAINT (Bruker, 1998)'
_computing_data_collection 'SMART (Bruker, 1998)'
_computing_data_reduction 'SAINT (Bruker, 1998)'
_computing_molecular_graphics 'XP (Siemens, 1994)'
_computing_publication_material 'SHELXL97 (Sheldrick, 2008)'
_computing_structure_refinement 'SHELXL97 (Sheldrick, 2008)'
_computing_structure_solution 'SHELXS97 (Sheldrick, 2008)'
_diffrn_ambient_temperature 133(2)
_diffrn_detector_area_resol_mean 8.192
_diffrn_measured_fraction_theta_full 1.000
_diffrn_measured_fraction_theta_max 0.999
_diffrn_measurement_device_type 'Bruker SMART 1000 CCD'
_diffrn_measurement_method '\w and \f'
_diffrn_radiation_monochromator graphite
_diffrn_radiation_source 'fine-focus sealed tube'
_diffrn_radiation_type MoK\a
_diffrn_radiation_wavelength 0.71073
_diffrn_reflns_av_R_equivalents 0.0256
_diffrn_reflns_av_sigmaI/netI 0.0115
_diffrn_reflns_limit_h_max 25
_diffrn_reflns_limit_h_min -25
_diffrn_reflns_limit_k_max 15
_diffrn_reflns_limit_k_min -16
_diffrn_reflns_limit_l_max 8
_diffrn_reflns_limit_l_min -8
_diffrn_reflns_number 25354
_diffrn_reflns_theta_full 30.50
_diffrn_reflns_theta_max 30.54
_diffrn_reflns_theta_min 2.28
_exptl_absorpt_coefficient_mu 1.943
_exptl_absorpt_correction_T_max 0.9263
_exptl_absorpt_correction_T_min 0.5255
_exptl_absorpt_correction_type multi-scan
_exptl_absorpt_process_details '(SADABS; Bruker, 1998)'
_exptl_crystal_colour green
_exptl_crystal_density_diffrn 1.972
_exptl_crystal_density_method 'not measured'
_exptl_crystal_description tablet
_exptl_crystal_F_000 740
_exptl_crystal_size_max 0.38
_exptl_crystal_size_mid 0.20
_exptl_crystal_size_min 0.04
_refine_diff_density_max 0.478
_refine_diff_density_min -0.407
_refine_ls_extinction_method none
_refine_ls_goodness_of_fit_ref 1.062
_refine_ls_hydrogen_treatment mixed
_refine_ls_matrix_type full
_refine_ls_number_parameters 86
_refine_ls_number_reflns 2023
_refine_ls_number_restraints 0
_refine_ls_restrained_S_all 1.062
_refine_ls_R_factor_all 0.0180
_refine_ls_R_factor_gt 0.0154
_refine_ls_shift/su_max 0.001
_refine_ls_shift/su_mean 0.000
_refine_ls_structure_factor_coef Fsqd
_refine_ls_weighting_details 'calc w=1/[\s^2^(Fo^2^)+(0.0195P)^2^+1.0664P] where P=(Fo^2^+2Fc^2^)/3'
_refine_ls_weighting_scheme calc
_refine_ls_wR_factor_gt 0.0389
_refine_ls_wR_factor_ref 0.0408
_reflns_number_gt 1871
_reflns_number_total 2023
_reflns_threshold_expression I>2\s(I)
_cod_data_source_file bt2832.cif
_cod_data_source_block I
_cod_depositor_comments
;
The following automatic conversions were performed:
'_symmetry_cell_setting' value 'Orthorhombic' changed to 'orthorhombic'
according to '/home/saulius/struct/CIF-dictionaries/cif_core.dic'
dictionary named 'cif_core.dic' version 2.4.1 from 2010-06-29.

Automatic conversion script
Id: cif_fix_enum 1527 2010-12-29 10:47:43Z saulius 

The following automatic conversions were performed:

'_symmetry_cell_setting' value 'Orthorhombic' changed to
'orthorhombic' according to
/home/saulius/struct/CIF-dictionaries/cif_core.dic dictionary named
'cif_core.dic' version 2.4.1 from 2010-06-29.

Automatic conversion script
Id: cif_fix_values 1715 2011-07-08 13:25:40Z adriana 
;
_cod_database_code 2220433
_cod_database_fobs_code 2220433

loop_
_symmetry_equiv_pos_as_xyz
'x, y, z'
'-x+1/2, -y, z+1/2'
'-x, y+1/2, -z'
'x+1/2, -y+1/2, -z+1/2'
'-x, -y, -z'
'x-1/2, y, -z-1/2'
'x, -y-1/2, z'
'-x-1/2, y-1/2, z-1/2'

loop_
_atom_site_type_symbol
_atom_site_label
_atom_site_fract_x
_atom_site_fract_y
_atom_site_fract_z
_atom_site_U_iso_or_equiv
_atom_site_adp_type
_atom_site_calc_flag
_atom_site_refinement_flags
_atom_site_occupancy
_atom_site_disorder_assembly
_atom_site_disorder_group
Mo Mo1 0.138195(8) 0.2500 0.59745(3) 0.01163(5) Uani d S 1 . .
Mo Mo2 0.007079(8) 0.2500 0.42733(3) 0.01206(5) Uani d S 1 . .
C C1 0.17862(12) 0.2500 0.9377(4) 0.0280(5) Uani d S 1 . .
H H1 0.1548 0.2500 1.0725 0.034 Uiso calc SR 1 . .
C C2 0.19390(8) 0.13719(15) 0.8514(3) 0.0261(3) Uani d . 1 . .
H H2 0.1804 0.0715 0.9374 0.031 Uiso calc R 1 . .
C C3 0.22664(8) 0.10988(14) 0.6537(3) 0.0247(3) Uani d . 1 . .
H H3 0.2309 0.0280 0.6222 0.030 Uiso calc R 1 . .
C C4 0.25402(8) 0.18763(15) 0.4960(3) 0.0231(3) Uani d . 1 . .
H H4 0.2752 0.1511 0.3741 0.028 Uiso calc R 1 . .
C C5 -0.11081(11) 0.2500 0.5604(4) 0.0225(4) Uani d S 1 . .
H H5 -0.1318 0.2500 0.6991 0.027 Uiso calc SR 1 . .
C C6 -0.09750(8) 0.13700(14) 0.4723(3) 0.0234(3) Uani d . 1 . .
H H6 -0.1121 0.0714 0.5569 0.028 Uiso calc R 1 . .
C C7 -0.06509(8) 0.10969(13) 0.2738(3) 0.0233(3) Uani d . 1 . .
H H7 -0.0589 0.0278 0.2449 0.028 Uiso calc R 1 . .
C C8 -0.04060(8) 0.18731(14) 0.1119(2) 0.0225(3) Uani d . 1 . .
H H8 -0.0217 0.1507 -0.0129 0.027 Uiso calc R 1 . .
H H9 0.0858(14) 0.155(2) 0.421(4) 0.058(8) Uiso d . 1 . .
H H10 0.041(2) 0.2500 0.700(6) 0.061(11) Uiso d S 1 . .

loop_
_atom_site_aniso_label
_atom_site_aniso_U_11
_atom_site_aniso_U_22
_atom_site_aniso_U_33
_atom_site_aniso_U_12
_atom_site_aniso_U_13
_atom_site_aniso_U_23
Mo1 0.00941(7) 0.01301(8) 0.01246(8) 0.000 -0.00047(5) 0.000
Mo2 0.00958(7) 0.01379(8) 0.01280(8) 0.000 -0.00056(5) 0.000
C1 0.0166(9) 0.0542(16) 0.0133(10) 0.000 -0.0030(7) 0.000
C2 0.0178(6) 0.0309(8) 0.0296(8) -0.0025(6) -0.0072(6) 0.0149(7)
C3 0.0157(6) 0.0181(6) 0.0403(9) 0.0047(5) -0.0071(6) -0.0001(6)
C4 0.0119(6) 0.0330(8) 0.0243(8) 0.0045(5) 0.0004(5) -0.0074(6)
C5 0.0123(8) 0.0354(12) 0.0199(10) 0.000 0.0017(7) 0.000
C6 0.0141(6) 0.0272(7) 0.0289(8) -0.0070(5) -0.0019(5) 0.0059(6)
C7 0.0184(6) 0.0204(6) 0.0313(8) -0.0036(5) -0.0070(6) -0.0044(6)
C8 0.0188(6) 0.0307(8) 0.0181(7) 0.0004(6) -0.0045(5) -0.0067(6)

loop_
_atom_type_symbol
_atom_type_description
_atom_type_scat_dispersion_real
_atom_type_scat_dispersion_imag
_atom_type_scat_source
C C 0.0033 0.0016 'International Tables Vol C Tables 4.2.6.8 and 6.1.1.4'
H H 0.0000 0.0000 'International Tables Vol C Tables 4.2.6.8 and 6.1.1.4'
Mo Mo -1.6832 0.6857 'International Tables Vol C Tables 4.2.6.8 and 6.1.1.4'

loop_
_geom_angle_atom_site_label_1
_geom_angle_atom_site_label_2
_geom_angle_atom_site_label_3
_geom_angle_site_symmetry_1
_geom_angle_site_symmetry_3
_geom_angle
_geom_angle_publ_flag
C1 Mo1 C3 . 7_565 68.24(6) ?
C1 Mo1 C3 . . 68.24(6) ?
C3 Mo1 C3 7_565 . 88.79(8) ?
C1 Mo1 C2 . 7_565 36.30(5) ?
C3 Mo1 C2 7_565 7_565 36.19(6) ?
C3 Mo1 C2 . 7_565 88.71(6) ?
C1 Mo1 C2 . . 36.30(5) ?
C3 Mo1 C2 7_565 . 88.71(6) ?
C3 Mo1 C2 . . 36.19(6) ?
C2 Mo1 C2 7_565 . 68.21(9) ?
C1 Mo1 C4 . 7_565 88.65(7) ?
C3 Mo1 C4 7_565 7_565 36.29(6) ?
C3 Mo1 C4 . 7_565 68.13(6) ?
C2 Mo1 C4 7_565 7_565 68.09(6) ?
C2 Mo1 C4 . 7_565 88.53(6) ?
C1 Mo1 C4 . . 88.65(7) ?
C3 Mo1 C4 7_565 . 68.13(6) ?
C3 Mo1 C4 . . 36.29(6) ?
C2 Mo1 C4 7_565 . 88.53(6) ?
C2 Mo1 C4 . . 68.09(6) ?
C4 Mo1 C4 7_565 . 36.10(8) ?
C1 Mo1 Mo2 . . 133.21(6) ?
C3 Mo1 Mo2 7_565 . 134.35(4) ?
C3 Mo1 Mo2 . . 134.35(4) ?
C2 Mo1 Mo2 7_565 . 133.65(4) ?
C2 Mo1 Mo2 . . 133.65(4) ?
C4 Mo1 Mo2 7_565 . 135.14(4) ?
C4 Mo1 Mo2 . . 135.14(4) ?
C1 Mo1 H9 . . 138.4(8) ?
C3 Mo1 H9 7_565 . 150.9(8) ?
C3 Mo1 H9 . . 92.2(8) ?
C2 Mo1 H9 7_565 . 172.9(8) ?
C2 Mo1 H9 . . 108.9(8) ?
C4 Mo1 H9 7_565 . 118.8(8) ?
C4 Mo1 H9 . . 96.4(8) ?
Mo2 Mo1 H9 . . 43.5(8) ?
C1 Mo1 H10 . . 88.2(12) ?
C3 Mo1 H10 7_565 . 126.8(6) ?
C3 Mo1 H10 . . 126.8(6) ?
C2 Mo1 H10 7_565 . 99.5(10) ?
C2 Mo1 H10 . . 99.5(10) ?
C4 Mo1 H10 7_565 . 161.7(2) ?
C4 Mo1 H10 . . 161.7(2) ?
Mo2 Mo1 H10 . . 45.0(12) ?
H9 Mo1 H10 . . 74.3(12) ?
C7 Mo2 C7 . 7_565 89.12(8) ?
C7 Mo2 C5 . . 68.23(5) ?
C7 Mo2 C5 7_565 . 68.23(5) ?
C7 Mo2 C8 . . 36.34(6) ?
C7 Mo2 C8 7_565 . 68.40(6) ?
C5 Mo2 C8 . . 88.61(7) ?
C7 Mo2 C8 . 7_565 68.40(6) ?
C7 Mo2 C8 7_565 7_565 36.34(6) ?
C5 Mo2 C8 . 7_565 88.61(7) ?
C8 Mo2 C8 . 7_565 36.31(8) ?
C7 Mo2 C6 . . 36.23(6) ?
C7 Mo2 C6 7_565 . 88.85(6) ?
C5 Mo2 C6 . . 36.23(5) ?
C8 Mo2 C6 . . 68.13(6) ?
C8 Mo2 C6 7_565 . 88.67(6) ?
C7 Mo2 C6 . 7_565 88.85(6) ?
C7 Mo2 C6 7_565 7_565 36.23(6) ?
C5 Mo2 C6 . 7_565 36.23(5) ?
C8 Mo2 C6 . 7_565 88.67(6) ?
C8 Mo2 C6 7_565 7_565 68.13(6) ?
C6 Mo2 C6 . 7_565 68.18(8) ?
C7 Mo2 Mo1 . . 134.12(4) ?
C7 Mo2 Mo1 7_565 . 134.12(4) ?
C5 Mo2 Mo1 . . 133.67(6) ?
C8 Mo2 Mo1 . . 134.73(4) ?
C8 Mo2 Mo1 7_565 . 134.73(4) ?
C6 Mo2 Mo1 . . 133.85(4) ?
C6 Mo2 Mo1 7_565 . 133.85(4) ?
C7 Mo2 H9 . . 90.9(8) ?
C7 Mo2 H9 7_565 . 150.4(8) ?
C5 Mo2 H9 . . 138.2(9) ?
C8 Mo2 H9 . . 95.0(8) ?
C8 Mo2 H9 7_565 . 117.8(8) ?
C6 Mo2 H9 . . 108.1(9) ?
C6 Mo2 H9 7_565 . 173.4(8) ?
Mo1 Mo2 H9 . . 44.6(8) ?
C7 Mo2 H10 . . 126.4(6) ?
C7 Mo2 H10 7_565 . 126.4(6) ?
C5 Mo2 H10 . . 87.8(12) ?
C8 Mo2 H10 . . 161.5(2) ?
C8 Mo2 H10 7_565 . 161.5(2) ?
C6 Mo2 H10 . . 99.0(10) ?
C6 Mo2 H10 7_565 . 99.0(10) ?
Mo1 Mo2 H10 . . 45.9(12) ?
H9 Mo2 H10 . . 75.9(12) ?
C2 C1 C2 . 7_565 129.0(2) ?
C2 C1 Mo1 . . 72.36(11) ?
C2 C1 Mo1 7_565 . 72.36(11) ?
C2 C1 H1 . . 115.5 ?
C2 C1 H1 7_565 . 115.5 ?
Mo1 C1 H1 . . 134.8 ?
C3 C2 C1 . . 128.13(16) ?
C3 C2 Mo1 . . 71.51(9) ?
C1 C2 Mo1 . . 71.34(11) ?
C3 C2 H2 . . 115.9 ?
C1 C2 H2 . . 115.9 ?
Mo1 C2 H2 . . 136.7 ?
C2 C3 C4 . . 128.89(14) ?
C2 C3 Mo1 . . 72.30(8) ?
C4 C3 Mo1 . . 72.30(8) ?
C2 C3 H3 . . 115.6 ?
C4 C3 H3 . . 115.6 ?
Mo1 C3 H3 . . 134.8 ?
C4 C4 C3 7_565 . 128.44(9) ?
C4 C4 Mo1 7_565 . 71.95(4) ?
C3 C4 Mo1 . . 71.42(8) ?
C4 C4 H4 7_565 . 115.8 ?
C3 C4 H4 . . 115.8 ?
Mo1 C4 H4 . . 136.3 ?
C6 C5 C6 . 7_565 129.4(2) ?
C6 C5 Mo2 . . 72.45(10) ?
C6 C5 Mo2 7_565 . 72.45(10) ?
C6 C5 H5 . . 115.3 ?
C6 C5 H5 7_565 . 115.3 ?
Mo2 C5 H5 . . 134.9 ?
C7 C6 C5 . . 127.92(15) ?
C7 C6 Mo2 . . 71.17(8) ?
C5 C6 Mo2 . . 71.32(10) ?
C7 C6 H6 . . 116.0 ?
C5 C6 H6 . . 116.0 ?
Mo2 C6 H6 . . 137.1 ?
C6 C7 C8 . . 129.00(14) ?
C6 C7 Mo2 . . 72.60(8) ?
C8 C7 Mo2 . . 72.36(8) ?
C6 C7 H7 . . 115.5 ?
C8 C7 H7 . . 115.5 ?
Mo2 C7 H7 . . 134.4 ?
C7 C8 C8 . 7_565 128.35(9) ?
C7 C8 Mo2 . . 71.30(8) ?
C8 C8 Mo2 7_565 . 71.84(4) ?
C7 C8 H8 . . 115.8 ?
C8 C8 H8 7_565 . 115.8 ?
Mo2 C8 H8 . . 136.5 ?
Mo1 H9 Mo2 . . 92.0(10) y
Mo1 H10 Mo2 . . 89(2) y

loop_
_geom_bond_atom_site_label_1
_geom_bond_atom_site_label_2
_geom_bond_site_symmetry_2
_geom_bond_distance
_geom_bond_publ_flag
Mo1 C1 . 2.261(2) y
Mo1 C3 7_565 2.2638(14) ?
Mo1 C3 . 2.2638(14) y
Mo1 C2 7_565 2.2740(15) ?
Mo1 C2 . 2.2740(15) y
Mo1 C4 7_565 2.2753(14) ?
Mo1 C4 . 2.2753(14) y
Mo1 Mo2 . 2.5732(4) y
Mo1 H9 . 1.81(3) y
Mo1 H10 . 1.85(4) y
Mo2 C7 . 2.2603(14) y
Mo2 C7 7_565 2.2603(14) ?
Mo2 C5 . 2.264(2) y
Mo2 C8 . 2.2742(15) y
Mo2 C8 7_565 2.2742(15) ?
Mo2 C6 . 2.2789(14) y
Mo2 C6 7_565 2.2789(14) ?
Mo2 H9 . 1.77(3) y
Mo2 H10 . 1.82(4) y
C1 C2 . 1.413(2) ?
C1 C2 7_565 1.413(2) ?
C1 H1 . 0.9500 ?
C2 C3 . 1.409(2) ?
C2 H2 . 0.9500 ?
C3 C4 . 1.414(2) ?
C3 H3 . 0.9500 ?
C4 C4 7_565 1.410(3) ?
C4 H4 . 0.9500 ?
C5 C6 . 1.4128(19) ?
C5 C6 7_565 1.4128(19) ?
C5 H5 . 0.9500 ?
C6 C7 . 1.412(2) ?
C6 H6 . 0.9500 ?
C7 C8 . 1.414(2) ?
C7 H7 . 0.9500 ?
C8 C8 7_565 1.417(3) ?
C8 H8 . 0.9500 ?

loop_
_geom_torsion_atom_site_label_1
_geom_torsion_atom_site_label_2
_geom_torsion_atom_site_label_3
_geom_torsion_atom_site_label_4
_geom_torsion_site_symmetry_1
_geom_torsion_site_symmetry_2
_geom_torsion_site_symmetry_3
_geom_torsion_site_symmetry_4
_geom_torsion
_geom_torsion_publ_flag
C1 Mo1 Mo2 C7 . . . . -102.21(6) ?
C3 Mo1 Mo2 C7 7_565 . . . 155.85(9) ?
C3 Mo1 Mo2 C7 . . . . -0.26(9) ?
C2 Mo1 Mo2 C7 7_565 . . . -153.00(9) ?
C2 Mo1 Mo2 C7 . . . . -51.41(9) ?
C4 Mo1 Mo2 C7 7_565 . . . 103.85(9) ?
C4 Mo1 Mo2 C7 . . . . 51.74(9) ?
C1 Mo1 Mo2 C7 . . . 7_565 102.21(6) ?
C3 Mo1 Mo2 C7 7_565 . . 7_565 0.26(9) ?
C3 Mo1 Mo2 C7 . . . 7_565 -155.85(9) ?
C2 Mo1 Mo2 C7 7_565 . . 7_565 51.41(9) ?
C2 Mo1 Mo2 C7 . . . 7_565 153.00(9) ?
C4 Mo1 Mo2 C7 7_565 . . 7_565 -51.74(9) ?
C4 Mo1 Mo2 C7 . . . 7_565 -103.85(9) ?
C1 Mo1 Mo2 C5 . . . . 0.0 ?
C3 Mo1 Mo2 C5 7_565 . . . -101.94(6) ?
C3 Mo1 Mo2 C5 . . . . 101.94(6) ?
C2 Mo1 Mo2 C5 7_565 . . . -50.79(7) ?
C2 Mo1 Mo2 C5 . . . . 50.79(7) ?
C4 Mo1 Mo2 C5 7_565 . . . -153.94(6) ?
C4 Mo1 Mo2 C5 . . . . 153.94(6) ?
C1 Mo1 Mo2 C8 . . . . -153.98(6) ?
C3 Mo1 Mo2 C8 7_565 . . . 104.07(9) ?
C3 Mo1 Mo2 C8 . . . . -52.04(9) ?
C2 Mo1 Mo2 C8 7_565 . . . 155.22(9) ?
C2 Mo1 Mo2 C8 . . . . -103.19(9) ?
C4 Mo1 Mo2 C8 7_565 . . . 52.08(9) ?
C4 Mo1 Mo2 C8 . . . . -0.04(8) ?
C1 Mo1 Mo2 C8 . . . 7_565 153.98(6) ?
C3 Mo1 Mo2 C8 7_565 . . 7_565 52.04(9) ?
C3 Mo1 Mo2 C8 . . . 7_565 -104.07(9) ?
C2 Mo1 Mo2 C8 7_565 . . 7_565 103.19(9) ?
C2 Mo1 Mo2 C8 . . . 7_565 -155.22(9) ?
C4 Mo1 Mo2 C8 7_565 . . 7_565 0.04(8) ?
C4 Mo1 Mo2 C8 . . . 7_565 -52.08(9) ?
C1 Mo1 Mo2 C6 . . . . -51.00(6) ?
C3 Mo1 Mo2 C6 7_565 . . . -152.94(9) ?
C3 Mo1 Mo2 C6 . . . . 50.94(9) ?
C2 Mo1 Mo2 C6 7_565 . . . -101.80(9) ?
C2 Mo1 Mo2 C6 . . . . -0.21(9) ?
C4 Mo1 Mo2 C6 7_565 . . . 155.06(9) ?
C4 Mo1 Mo2 C6 . . . . 102.94(9) ?
C1 Mo1 Mo2 C6 . . . 7_565 51.00(6) ?
C3 Mo1 Mo2 C6 7_565 . . 7_565 -50.94(9) ?
C3 Mo1 Mo2 C6 . . . 7_565 152.94(9) ?
C2 Mo1 Mo2 C6 7_565 . . 7_565 0.21(9) ?
C2 Mo1 Mo2 C6 . . . 7_565 101.80(9) ?
C4 Mo1 Mo2 C6 7_565 . . 7_565 -102.94(9) ?
C4 Mo1 Mo2 C6 . . . 7_565 -155.06(9) ?
C3 Mo1 C1 C2 7_565 . . . -120.18(12) ?
C3 Mo1 C1 C2 . . . . -22.42(10) ?
C2 Mo1 C1 C2 7_565 . . . -142.6(2) ?
C4 Mo1 C1 C2 7_565 . . . -89.35(11) ?
C4 Mo1 C1 C2 . . . . -53.24(11) ?
Mo2 Mo1 C1 C2 . . . . 108.70(10) ?
C3 Mo1 C1 C2 7_565 . . 7_565 22.42(10) ?
C3 Mo1 C1 C2 . . . 7_565 120.18(12) ?
C2 Mo1 C1 C2 . . . 7_565 142.6(2) ?
C4 Mo1 C1 C2 7_565 . . 7_565 53.24(11) ?
C4 Mo1 C1 C2 . . . 7_565 89.35(11) ?
Mo2 Mo1 C1 C2 . . . 7_565 -108.70(10) ?
C2 C1 C2 C3 7_565 . . . -1.8(4) ?
Mo1 C1 C2 C3 . . . . 46.32(16) ?
C2 C1 C2 Mo1 7_565 . . . -48.2(2) ?
C1 Mo1 C2 C3 . . . . -143.14(15) ?
C3 Mo1 C2 C3 7_565 . . . -89.72(11) ?
C2 Mo1 C2 C3 7_565 . . . -120.36(8) ?
C4 Mo1 C2 C3 7_565 . . . -53.42(10) ?
C4 Mo1 C2 C3 . . . . -22.83(9) ?
Mo2 Mo1 C2 C3 . . . . 109.41(8) ?
C3 Mo1 C2 C1 7_565 . . . 53.42(11) ?
C3 Mo1 C2 C1 . . . . 143.14(15) ?
C2 Mo1 C2 C1 7_565 . . . 22.78(12) ?
C4 Mo1 C2 C1 7_565 . . . 89.72(11) ?
C4 Mo1 C2 C1 . . . . 120.31(12) ?
Mo2 Mo1 C2 C1 . . . . -107.45(11) ?
C1 C2 C3 C4 . . . . 1.9(3) ?
Mo1 C2 C3 C4 . . . . 48.12(14) ?
C1 C2 C3 Mo1 . . . . -46.26(17) ?
C1 Mo1 C3 C2 . . . . 22.48(9) ?
C3 Mo1 C3 C2 7_565 . . . 89.47(10) ?
C2 Mo1 C3 C2 7_565 . . . 53.27(10) ?
C4 Mo1 C3 C2 7_565 . . . 120.12(10) ?
C4 Mo1 C3 C2 . . . . 142.53(14) ?
Mo2 Mo1 C3 C2 . . . . -107.37(9) ?
C1 Mo1 C3 C4 . . . . -120.06(10) ?
C3 Mo1 C3 C4 7_565 . . . -53.07(11) ?
C2 Mo1 C3 C4 7_565 . . . -89.27(10) ?
C2 Mo1 C3 C4 . . . . -142.53(14) ?
C4 Mo1 C3 C4 7_565 . . . -22.42(7) ?
Mo2 Mo1 C3 C4 . . . . 110.10(9) ?
C2 C3 C4 C4 . . . 7_565 -1.3(2) ?
Mo1 C3 C4 C4 . . . 7_565 46.82(7) ?
C2 C3 C4 Mo1 . . . . -48.12(14) ?
C1 Mo1 C4 C4 . . . 7_565 -89.56(2) ?
C3 Mo1 C4 C4 7_565 . . 7_565 -22.52(6) ?
C3 Mo1 C4 C4 . . . 7_565 -143.08(8) ?
C2 Mo1 C4 C4 7_565 . . 7_565 -53.25(5) ?
C2 Mo1 C4 C4 . . . 7_565 -120.30(5) ?
Mo2 Mo1 C4 C4 . . . 7_565 109.12(5) ?
C1 Mo1 C4 C3 . . . . 53.52(9) ?
C3 Mo1 C4 C3 7_565 . . . 120.56(13) ?
C2 Mo1 C4 C3 7_565 . . . 89.83(10) ?
C2 Mo1 C4 C3 . . . . 22.78(9) ?
C4 Mo1 C4 C3 7_565 . . . 143.08(8) ?
Mo2 Mo1 C4 C3 . . . . -107.80(9) ?
C7 Mo2 C5 C6 . . . . 22.41(10) ?
C7 Mo2 C5 C6 7_565 . . . 120.56(12) ?
C8 Mo2 C5 C6 . . . . 53.32(11) ?
C8 Mo2 C5 C6 7_565 . . . 89.65(11) ?
C6 Mo2 C5 C6 7_565 . . . 143.0(2) ?
Mo1 Mo2 C5 C6 . . . . -108.51(10) ?
C7 Mo2 C5 C6 . . . 7_565 -120.56(12) ?
C7 Mo2 C5 C6 7_565 . . 7_565 -22.41(10) ?
C8 Mo2 C5 C6 . . . 7_565 -89.65(11) ?
C8 Mo2 C5 C6 7_565 . . 7_565 -53.32(11) ?
C6 Mo2 C5 C6 . . . 7_565 -143.0(2) ?
Mo1 Mo2 C5 C6 . . . 7_565 108.51(10) ?
C6 C5 C6 C7 7_565 . . . 2.0(4) ?
Mo2 C5 C6 C7 . . . . -45.95(16) ?
C6 C5 C6 Mo2 7_565 . . . 48.0(2) ?
C7 Mo2 C6 C7 7_565 . . . 90.09(11) ?
C5 Mo2 C6 C7 . . . . 143.20(15) ?
C8 Mo2 C6 C7 . . . . 22.96(9) ?
C8 Mo2 C6 C7 7_565 . . . 53.74(10) ?
C6 Mo2 C6 C7 7_565 . . . 120.65(8) ?
Mo1 Mo2 C6 C7 . . . . -108.80(9) ?
C7 Mo2 C6 C5 . . . . -143.20(15) ?
C7 Mo2 C6 C5 7_565 . . . -53.11(11) ?
C8 Mo2 C6 C5 . . . . -120.24(12) ?
C8 Mo2 C6 C5 7_565 . . . -89.46(11) ?
C6 Mo2 C6 C5 7_565 . . . -22.55(12) ?
Mo1 Mo2 C6 C5 . . . . 108.00(11) ?
C5 C6 C7 C8 . . . . -2.5(3) ?
Mo2 C6 C7 C8 . . . . -48.52(14) ?
C5 C6 C7 Mo2 . . . . 46.00(16) ?
C7 Mo2 C7 C6 7_565 . . . -89.25(10) ?
C5 Mo2 C7 C6 . . . . -22.41(9) ?
C8 Mo2 C7 C6 . . . . -142.34(13) ?
C8 Mo2 C7 C6 7_565 . . . -119.89(10) ?
C6 Mo2 C7 C6 7_565 . . . -53.01(10) ?
Mo1 Mo2 C7 C6 . . . . 108.01(9) ?
C7 Mo2 C7 C8 7_565 . . . 53.09(10) ?
C5 Mo2 C7 C8 . . . . 119.93(10) ?
C8 Mo2 C7 C8 7_565 . . . 22.45(7) ?
C6 Mo2 C7 C8 . . . . 142.34(13) ?
C6 Mo2 C7 C8 7_565 . . . 89.33(10) ?
Mo1 Mo2 C7 C8 . . . . -109.65(9) ?
C6 C7 C8 C8 . . . 7_565 2.0(2) ?
Mo2 C7 C8 C8 . . . 7_565 -46.58(7) ?
C6 C7 C8 Mo2 . . . . 48.61(14) ?
C7 Mo2 C8 C7 7_565 . . . -120.70(12) ?
C5 Mo2 C8 C7 . . . . -53.62(8) ?
C8 Mo2 C8 C7 7_565 . . . -143.16(8) ?
C6 Mo2 C8 C7 . . . . -22.90(9) ?
C6 Mo2 C8 C7 7_565 . . . -89.86(10) ?
Mo1 Mo2 C8 C7 . . . . 107.88(8) ?
C7 Mo2 C8 C8 . . . 7_565 143.16(8) ?
C7 Mo2 C8 C8 7_565 . . 7_565 22.47(5) ?
C5 Mo2 C8 C8 . . . 7_565 89.54(2) ?
C6 Mo2 C8 C8 . . . 7_565 120.26(5) ?
C6 Mo2 C8 C8 7_565 . . 7_565 53.30(5) ?
Mo1 Mo2 C8 C8 . . . 7_565 -108.96(5) ?
